data_4319149
loop_
_publ_author_name
'Beno\^it Domercq'
'Claude Coulon'
'Marc Fourmigu\'e'

_publ_section_title
;
 A Density Functional Study of the Highly Adaptable Molecular Structure of
 Mo(V) and W(V) Dithiolene Complexes: From Three-Dimensional
 Antiferromagnet to Spin Ladder
;
_journal_name_full 'Inorganic Chemistry'
_journal_page_first 371
_journal_page_last 378
_journal_paper_doi 10.1021/ic000550y
_journal_volume 40
_journal_year 2001
_chemical_formula_moiety 'C13 H10 S5 Mo'
_chemical_formula_sum 'C13 H10 Mo S5'
_chemical_formula_weight 422.45
_chemical_name_common Cp~2~Mo(dmit)
_chemical_name_systematic
;
 [2,3-disulfanyl-4,5-dithiole-2-thione][[bis(\h^5^cyclopentadienyl)]
molybdenum[V]
;
_space_group_IT_number 15
_symmetry_cell_setting monoclinic
_symmetry_space_group_name_Hall '-C 2yc'
_symmetry_space_group_name_H-M 'C 1 2/c 1'
_atom_sites_solution_hydrogens geom
_atom_sites_solution_primary direct
_atom_sites_solution_secondary difmap
_audit_creation_method SHELXL
_cell_angle_alpha 90.00
_cell_angle_beta 132.77(3)
_cell_angle_gamma 90.00
_cell_formula_units_Z 8
_cell_length_a 28.959(6)
_cell_length_b 6.627(3)
_cell_length_c 20.916(4)
_cell_measurement_reflns_used 25
_cell_measurement_temperature 293(2)
_cell_measurement_theta_max 16.9
_cell_measurement_theta_min 4.6
_cell_volume 2947(2)
_computing_cell_refinement 'CAD4 EXPRESS'
_computing_data_collection 'CAD4 EXPRESS'
_computing_data_reduction 'XCAD4 (Harms, 1993)'
_computing_molecular_graphics 'ORTEP [Johnson, 1976]'
_computing_publication_material 'SHELXL-93 (Sheldrick, 1993)'
_computing_structure_refinement 'SHELXL-93 (Sheldrick, 1993)'
_computing_structure_solution 'SHELXS-86 (Sheldrick, 1990)'
_diffrn_ambient_temperature 293(2)
_diffrn_measurement_device 'Enraf Nonius Mach3'
_diffrn_measurement_method Omega-2theta-scans
_diffrn_radiation_monochromator graphite
_diffrn_radiation_source 'fine-focus sealed tube'
_diffrn_radiation_type MoK\a
_diffrn_radiation_wavelength 0.71073
_diffrn_reflns_av_R_equivalents 0.1589
_diffrn_reflns_av_sigmaI/netI 0.1852
_diffrn_reflns_limit_h_max 35
_diffrn_reflns_limit_h_min -35
_diffrn_reflns_limit_k_max 7
_diffrn_reflns_limit_k_min -8
_diffrn_reflns_limit_l_max 25
_diffrn_reflns_limit_l_min -18
_diffrn_reflns_number 5601
_diffrn_reflns_theta_max 25.98
_diffrn_reflns_theta_min 1.92
_diffrn_standards_decay_% 0
_diffrn_standards_interval_time 60
_diffrn_standards_number 3
_exptl_absorpt_coefficient_mu 1.579
_exptl_absorpt_correction_T_max 0.959
_exptl_absorpt_correction_T_min 0.650
_exptl_absorpt_correction_type multi-scan
_exptl_absorpt_process_details 'SHELXTl (Sheldrick, 1995)'
_exptl_crystal_colour purple
_exptl_crystal_density_diffrn 1.905
_exptl_crystal_density_meas ?
_exptl_crystal_description plate
_exptl_crystal_F_000 1680
_exptl_crystal_size_max 0.24
_exptl_crystal_size_mid 0.12
_exptl_crystal_size_min 0.03
_refine_diff_density_max 0.855
_refine_diff_density_min -1.168
_refine_diff_density_rms 0.155
_refine_ls_extinction_method none
_refine_ls_goodness_of_fit_all 0.972
_refine_ls_goodness_of_fit_obs 1.111
_refine_ls_hydrogen_treatment constr
_refine_ls_matrix_type full
_refine_ls_number_parameters 172
_refine_ls_number_reflns 2892
_refine_ls_number_restraints 0
_refine_ls_restrained_S_all 0.972
_refine_ls_restrained_S_obs 1.111
_refine_ls_R_factor_all 0.1754
_refine_ls_R_factor_obs 0.0511
_refine_ls_shift/esd_max 0.000
_refine_ls_shift/esd_mean 0.000
_refine_ls_structure_factor_coef Fsqd
_refine_ls_weighting_details 'w=1/[\s^2^(Fo^2^)+(0.0611P)^2^+0.0000P] where P=(Fo^2^+2Fc^2^)/3'
_refine_ls_weighting_scheme calc
_refine_ls_wR_factor_all 0.1387
_refine_ls_wR_factor_obs 0.1055
_reflns_number_observed 1364
_reflns_number_total 2892
_reflns_observed_criterion >2sigma(I)
_cod_data_source_file ic000550y_1.cif
_cod_data_source_block modm
_cod_depositor_comments
;
The following automatic conversions were performed:

'_diffrn_refln_scan_mode_backgd' value 'MO' changed to 'mo' according
to the built-in table from CIF Core dictionary named 'cif_core.dic'
version 2.4.1 from 2010-06-29.

Automatic conversion script
Id: cif_fix_values 1646 2011-03-28 12:23:43Z adriana 

The following automatic conversions were performed:

'_exptl_crystal_density_meas' value 'not measured' was changed to '?'
- the value is perceived as not measured.

Automatic conversion script
Id: cif_fix_values 3008 2015-01-20 13:52:24Z robertas 

The following automatic conversions were performed:

'_refine_ls_weighting_scheme' value 'calc
w=1/[\s^2^(Fo^2^)+(0.0611P)^2^+0.0000P] where P=(Fo^2^+2Fc^2^)/3' was
changed to 'calc'. New tag '_refine_ls_weighting_details' was
created. The value of the new tag was set to
'w=1/[\s^2^(Fo^2^)+(0.0611P)^2^+0.0000P] where P=(Fo^2^+2Fc^2^)/3'.

Automatic conversion script
Id: cif_fix_values 3143 2015-03-26 13:38:13Z robertas 
;
_cod_original_cell_volume 2946.7(15)
_cod_database_code 4319149

loop_
_symmetry_equiv_pos_as_xyz
'x, y, z'
'-x, y, -z+1/2'
'x+1/2, y+1/2, z'
'-x+1/2, y+1/2, -z+1/2'
'-x, -y, -z'
'x, -y, z-1/2'
'-x+1/2, -y+1/2, -z'
'x+1/2, -y+1/2, z-1/2'

loop_
_atom_site_aniso_label
_atom_site_aniso_U_11
_atom_site_aniso_U_22
_atom_site_aniso_U_33
_atom_site_aniso_U_23
_atom_site_aniso_U_13
_atom_site_aniso_U_12
Mo1 0.0312(4) 0.0442(5) 0.0364(4) 0.0028(5) 0.0270(3) 0.0004(4)
S1 0.0313(11) 0.0371(13) 0.0547(14) 0.0023(14) 0.0239(11) -0.0065(12)
S2 0.0383(13) 0.042(2) 0.062(2) 0.0024(13) 0.0344(13) -0.0057(12)
S3 0.0353(12) 0.048(2) 0.0381(12) 0.0027(11) 0.0225(10) -0.0018(11)
S4 0.0311(12) 0.055(2) 0.0493(14) -0.0117(13) 0.0272(11) -0.0129(12)
S5 0.0290(13) 0.085(2) 0.075(2) 0.007(2) 0.0180(13) 0.0016(15)
C1 0.026(4) 0.052(6) 0.034(5) -0.002(4) 0.022(4) -0.004(4)
C2 0.029(5) 0.051(6) 0.039(5) -0.004(4) 0.026(4) -0.003(4)
C3 0.030(5) 0.053(6) 0.036(5) -0.007(5) 0.023(4) 0.002(4)
C4 0.057(7) 0.088(9) 0.059(7) 0.017(7) 0.044(6) -0.001(7)
C5 0.063(7) 0.085(9) 0.043(6) 0.009(7) 0.038(6) 0.018(8)
C6 0.078(9) 0.159(17) 0.038(7) -0.026(9) 0.036(7) -0.055(10)
C7 0.137(14) 0.079(10) 0.051(8) -0.013(8) 0.055(10) 0.019(11)
C8 0.065(8) 0.197(19) 0.041(6) 0.020(10) 0.047(6) 0.050(11)
C9 0.051(6) 0.081(8) 0.031(5) 0.009(6) 0.030(5) 0.002(7)
C10 0.070(8) 0.080(9) 0.055(7) -0.004(7) 0.052(7) 0.003(7)
C11 0.096(10) 0.074(9) 0.088(10) 0.014(8) 0.078(9) 0.020(8)
C12 0.032(5) 0.170(14) 0.050(6) 0.001(9) 0.034(5) 0.020(8)
C13 0.068(7) 0.076(8) 0.095(9) -0.008(8) 0.075(7) -0.017(7)

loop_
_atom_site_label
_atom_site_type_symbol
_atom_site_fract_x
_atom_site_fract_y
_atom_site_fract_z
_atom_site_U_iso_or_equiv
_atom_site_thermal_displace_type
_atom_site_occupancy
_atom_site_calc_flag
_atom_site_refinement_flags
_atom_site_disorder_group
Mo1 Mo 0.14621(3) 0.16213(12) 0.26889(5) 0.0339(2) Uani 1 d . .
S1 S 0.20070(10) -0.1628(4) 0.3323(2) 0.0455(6) Uani 1 d . .
S2 S 0.25323(11) 0.3003(4) 0.3644(2) 0.0475(7) Uani 1 d . .
S3 S 0.33740(11) -0.2769(4) 0.4816(2) 0.0424(6) Uani 1 d . .
S4 S 0.38321(10) 0.1214(4) 0.5016(2) 0.0451(7) Uani 1 d . .
S5 S 0.47445(12) -0.2128(5) 0.6135(2) 0.0774(10) Uani 1 d . .
C1 C 0.2808(4) -0.0961(14) 0.4127(6) 0.036(2) Uani 1 d . .
C2 C 0.3017(4) 0.0949(14) 0.4228(6) 0.037(2) Uani 1 d . .
C3 C 0.4017(4) -0.1212(14) 0.5361(5) 0.040(2) Uani 1 d . .
C4 C 0.1419(5) 0.3296(21) 0.1682(7) 0.064(3) Uani 1 d . .
H4 H 0.1653(5) 0.4464(21) 0.1835(7) 0.077 Uiso 1 calc R .
C5 C 0.0818(5) 0.3154(20) 0.1328(6) 0.062(3) Uani 1 d . .
H5 H 0.0563(5) 0.4241(20) 0.1197(6) 0.074 Uiso 1 calc R .
C6 C 0.0644(7) 0.1174(30) 0.1194(7) 0.094(5) Uani 1 d . .
H6 H 0.0254(7) 0.0718(30) 0.0966(7) 0.113 Uiso 1 calc R .
C7 C 0.1108(9) -0.0014(23) 0.1432(8) 0.096(5) Uani 1 d . .
H7 H 0.1098(9) -0.1412(23) 0.1384(8) 0.116 Uiso 1 calc R .
C8 C 0.1615(6) 0.1260(30) 0.1769(7) 0.092(6) Uani 1 d . .
H8 H 0.2012(6) 0.0849(30) 0.2010(7) 0.110 Uiso 1 calc R .
C9 C 0.1560(4) 0.1572(19) 0.3877(6) 0.053(3) Uani 1 d . .
H9 H 0.1903(4) 0.0921(19) 0.4383(6) 0.063 Uiso 1 calc R .
C10 C 0.1534(5) 0.3556(20) 0.3699(7) 0.060(3) Uani 1 d . .
H10 H 0.1854(5) 0.4488(20) 0.4069(7) 0.072 Uiso 1 calc R .
C11 C 0.0977(7) 0.3965(19) 0.2908(9) 0.072(4) Uani 1 d . .
H11 H 0.0850(7) 0.5216(19) 0.2634(9) 0.087 Uiso 1 calc R .
C12 C 0.0618(5) 0.2218(26) 0.2564(7) 0.079(4) Uani 1 d . .
H12 H 0.0209(5) 0.2109(26) 0.2026(7) 0.094 Uiso 1 calc R .
C13 C 0.0975(5) 0.0639(19) 0.3164(8) 0.063(3) Uani 1 d . .
H13 H 0.0858(5) -0.0702(19) 0.3109(8) 0.076 Uiso 1 calc R .

loop_
_atom_type_symbol
_atom_type_description
_atom_type_scat_dispersion_real
_atom_type_scat_dispersion_imag
_atom_type_scat_source
C C 0.0033 0.0016 'International Tables Vol C Tables 4.2.6.8 and 6.1.1.4'
H H 0.0000 0.0000 'International Tables Vol C Tables 4.2.6.8 and 6.1.1.4'
S S 0.1246 0.1234 'International Tables Vol C Tables 4.2.6.8 and 6.1.1.4'
Mo Mo -1.6832 0.6857 'International Tables Vol C Tables 4.2.6.8 and 6.1.1.4'

loop_
_geom_angle_atom_site_label_1
_geom_angle_atom_site_label_2
_geom_angle_atom_site_label_3
_geom_angle
_geom_angle_site_symmetry_1
_geom_angle_site_symmetry_3
_geom_angle_publ_flag
C8 Mo1 C13 150.3(6) . . ?
C8 Mo1 C9 164.9(4) . . ?
C13 Mo1 C9 36.2(4) . . ?
C8 Mo1 C4 36.4(5) . . ?
C13 Mo1 C4 149.4(4) . . ?
C9 Mo1 C4 152.0(5) . . ?
C8 Mo1 C12 136.5(4) . . ?
C13 Mo1 C12 35.5(4) . . ?
C9 Mo1 C12 57.9(4) . . ?
C4 Mo1 C12 114.7(4) . . ?
C8 Mo1 C5 57.5(4) . . ?
C13 Mo1 C5 115.8(4) . . ?
C9 Mo1 C5 137.4(4) . . ?
C4 Mo1 C5 34.0(4) . . ?
C12 Mo1 C5 83.0(4) . . ?
C8 Mo1 C6 56.8(5) . . ?
C13 Mo1 C6 100.4(4) . . ?
C9 Mo1 C6 135.7(4) . . ?
C4 Mo1 C6 57.3(4) . . ?
C12 Mo1 C6 80.6(5) . . ?
C5 Mo1 C6 34.1(5) . . ?
C8 Mo1 C11 136.7(5) . . ?
C13 Mo1 C11 58.5(4) . . ?
C9 Mo1 C11 56.5(4) . . ?
C4 Mo1 C11 101.1(5) . . ?
C12 Mo1 C11 34.7(4) . . ?
C5 Mo1 C11 82.0(4) . . ?
C6 Mo1 C11 98.6(6) . . ?
C8 Mo1 C7 35.4(5) . . ?
C13 Mo1 C7 115.1(6) . . ?
C9 Mo1 C7 147.6(5) . . ?
C4 Mo1 C7 59.1(5) . . ?
C12 Mo1 C7 109.2(6) . . ?
C5 Mo1 C7 56.7(5) . . ?
C6 Mo1 C7 33.0(4) . . ?
C11 Mo1 C7 131.6(6) . . ?
C8 Mo1 C10 150.6(6) . . ?
C13 Mo1 C10 58.3(4) . . ?
C9 Mo1 C10 33.8(4) . . ?
C4 Mo1 C10 118.3(5) . . ?
C12 Mo1 C10 56.7(4) . . ?
C5 Mo1 C10 111.6(4) . . ?
C6 Mo1 C10 131.6(6) . . ?
C11 Mo1 C10 33.1(4) . . ?
C7 Mo1 C10 164.5(5) . . ?
C8 Mo1 S2 82.2(4) . . ?
C13 Mo1 S2 124.0(3) . . ?
C9 Mo1 S2 88.0(3) . . ?
C4 Mo1 S2 79.6(3) . . ?
C12 Mo1 S2 133.0(4) . . ?
C5 Mo1 S2 110.7(3) . . ?
C6 Mo1 S2 135.4(3) . . ?
C11 Mo1 S2 100.8(4) . . ?
C7 Mo1 S2 115.8(5) . . ?
C10 Mo1 S2 76.9(3) . . ?
C8 Mo1 S1 86.7(4) . . ?
C13 Mo1 S1 82.9(3) . . ?
C9 Mo1 S1 80.9(3) . . ?
C4 Mo1 S1 122.1(3) . . ?
C12 Mo1 S1 117.0(4) . . ?
C5 Mo1 S1 137.0(3) . . ?
C6 Mo1 S1 107.9(5) . . ?
C11 Mo1 S1 136.6(3) . . ?
C7 Mo1 S1 80.3(4) . . ?
C10 Mo1 S1 111.0(3) . . ?
S2 Mo1 S1 83.95(8) . . ?
C1 S1 Mo1 104.0(3) . . ?
C2 S2 Mo1 104.6(3) . . ?
C3 S3 C1 97.1(4) . . ?
C3 S4 C2 98.1(4) . . ?
C2 C1 S3 116.6(6) . . ?
C2 C1 S1 122.8(7) . . ?
S3 C1 S1 120.6(5) . . ?
C1 C2 S2 124.3(7) . . ?
C1 C2 S4 114.5(7) . . ?
S2 C2 S4 121.2(5) . . ?
S5 C3 S4 125.7(5) . . ?
S5 C3 S3 120.7(6) . . ?
S4 C3 S3 113.6(5) . . ?
C5 C4 C8 104.9(12) . . ?
C5 C4 Mo1 73.7(6) . . ?
C8 C4 Mo1 70.0(6) . . ?
C4 C5 C6 109.6(12) . . ?
C4 C5 Mo1 72.3(6) . . ?
C6 C5 Mo1 73.1(7) . . ?
C7 C6 C5 110.9(13) . . ?
C7 C6 Mo1 74.0(7) . . ?
C5 C6 Mo1 72.8(6) . . ?
C6 C7 C8 106.2(14) . . ?
C6 C7 Mo1 73.0(8) . . ?
C8 C7 Mo1 69.2(6) . . ?
C7 C8 C4 108.4(11) . . ?
C7 C8 Mo1 75.4(7) . . ?
C4 C8 Mo1 73.6(6) . . ?
C10 C9 C13 109.1(10) . . ?
C10 C9 Mo1 75.3(6) . . ?
C13 C9 Mo1 71.9(5) . . ?
C11 C10 C9 109.3(12) . . ?
C11 C10 Mo1 72.8(6) . . ?
C9 C10 Mo1 70.9(6) . . ?
C10 C11 C12 108.8(12) . . ?
C10 C11 Mo1 74.1(7) . . ?
C12 C11 Mo1 71.5(6) . . ?
C11 C12 C13 108.7(9) . . ?
C11 C12 Mo1 73.9(6) . . ?
C13 C12 Mo1 72.0(5) . . ?
C12 C13 C9 104.0(10) . . ?
C12 C13 Mo1 72.5(6) . . ?
C9 C13 Mo1 72.0(5) . . ?

loop_
_geom_bond_atom_site_label_1
_geom_bond_atom_site_label_2
_geom_bond_distance
_geom_bond_site_symmetry_2
_geom_bond_publ_flag
Mo1 C8 2.260(9) . ?
Mo1 C13 2.302(9) . ?
Mo1 C9 2.303(9) . ?
Mo1 C4 2.307(10) . ?
Mo1 C12 2.309(9) . ?
Mo1 C5 2.324(10) . ?
Mo1 C6 2.328(11) . ?
Mo1 C11 2.340(11) . ?
Mo1 C7 2.340(12) . ?
Mo1 C10 2.357(10) . ?
Mo1 S2 2.455(3) . ?
Mo1 S1 2.459(3) . ?
S1 C1 1.763(9) . ?
S2 C2 1.728(9) . ?
S3 C3 1.717(9) . ?
S3 C1 1.729(9) . ?
S4 C3 1.693(10) . ?
S4 C2 1.742(8) . ?
S5 C3 1.672(8) . ?
C1 C2 1.357(12) . ?
C4 C5 1.355(14) . ?
C4 C8 1.43(2) . ?
C5 C6 1.36(2) . ?
C6 C7 1.33(2) . ?
C7 C8 1.40(2) . ?
C9 C10 1.355(15) . ?
C9 C13 1.429(14) . ?
C10 C11 1.337(15) . ?
C11 C12 1.39(2) . ?
C12 C13 1.41(2) . ?
